data_1548878
loop_
_publ_author_name
'Wang, Jun-Li'
'Liu, Qiang'
'Meng, Yin-Shan'
'Liu, Xin'
'Zheng, Hui'
'Shi, Quan'
'Duan, Chun-Ying'
'Liu, Tao'

_publ_section_title
;
 Fluorescence modulation <i>via</i> photoinduced spin crossover switched
 energy transfer from fluorophores to Fe<sup>II</sup> ions.
;
_journal_issue 11
_journal_name_full 'Chemical science'
_journal_page_first 2892
_journal_page_last 2897
_journal_paper_doi 10.1039/c7sc05221a
_journal_volume 9
_journal_year 2018
_chemical_formula_sum 'C60 H36 Fe N14 S2'
_chemical_formula_weight 1073.00
_space_group_IT_number 2
_space_group_name_Hall '-P 1'
_space_group_name_H-M_alt 'P -1'
_symmetry_cell_setting triclinic
_symmetry_space_group_name_Hall '-P 1'
_symmetry_space_group_name_H-M 'P -1'
_atom_sites_solution_hydrogens geom
_atom_sites_solution_primary direct
_atom_sites_solution_secondary difmap
_audit_creation_method SHELXL-97
_audit_update_record
;
2016-01-16 deposited with the CCDC.
2018-02-05 downloaded from the CCDC.
;
_cell_angle_alpha 76.787(4)
_cell_angle_beta 82.257(4)
_cell_angle_gamma 80.099(4)
_cell_formula_units_Z 1
_cell_length_a 8.0020(6)
_cell_length_b 9.1057(7)
_cell_length_c 17.7358(14)
_cell_measurement_reflns_used 7555
_cell_measurement_temperature 277(2)
_cell_measurement_theta_max 24.04
_cell_measurement_theta_min 2.37
_cell_volume 1233.20(17)
_computing_cell_refinement 'Bruker SMART'
_computing_data_collection 'Bruker SMART'
_computing_data_reduction 'Bruker SAINT'
_computing_molecular_graphics 'Bruker SHELXTL'
_computing_publication_material 'Bruker SHELXTL'
_computing_structure_refinement 'SHELXL-97 (Sheldrick, 1997)'
_computing_structure_solution 'SHELXS-97 (Sheldrick, 1990)'
_diffrn_ambient_temperature 277(2)
_diffrn_measured_fraction_theta_full 0.998
_diffrn_measured_fraction_theta_max 0.998
_diffrn_measurement_device_type 'CCD area detector'
_diffrn_measurement_method 'phi and omega scans'
_diffrn_radiation_monochromator graphite
_diffrn_radiation_source 'fine-focus sealed tube'
_diffrn_radiation_type MoK\a
_diffrn_radiation_wavelength 0.71073
_diffrn_reflns_av_R_equivalents 0.0539
_diffrn_reflns_av_sigmaI/netI 0.0492
_diffrn_reflns_limit_h_max 9
_diffrn_reflns_limit_h_min -9
_diffrn_reflns_limit_k_max 10
_diffrn_reflns_limit_k_min -10
_diffrn_reflns_limit_l_max 21
_diffrn_reflns_limit_l_min -21
_diffrn_reflns_number 23829
_diffrn_reflns_theta_full 25.00
_diffrn_reflns_theta_max 25.00
_diffrn_reflns_theta_min 2.32
_exptl_absorpt_coefficient_mu 0.449
_exptl_absorpt_correction_T_max 0.9155
_exptl_absorpt_correction_T_min 0.8998
_exptl_crystal_colour green
_exptl_crystal_density_diffrn 1.445
_exptl_crystal_density_method 'not measured'
_exptl_crystal_description block
_exptl_crystal_F_000 552
_exptl_crystal_size_max 0.24
_exptl_crystal_size_mid 0.22
_exptl_crystal_size_min 0.20
_refine_diff_density_max 0.203
_refine_diff_density_min -0.315
_refine_diff_density_rms 0.047
_refine_ls_extinction_method none
_refine_ls_goodness_of_fit_ref 1.033
_refine_ls_hydrogen_treatment mixed
_refine_ls_matrix_type full
_refine_ls_number_parameters 349
_refine_ls_number_reflns 4342
_refine_ls_number_restraints 0
_refine_ls_restrained_S_all 1.033
_refine_ls_R_factor_all 0.0798
_refine_ls_R_factor_gt 0.0459
_refine_ls_shift/su_max 0.000
_refine_ls_shift/su_mean 0.000
_refine_ls_structure_factor_coef Fsqd
_refine_ls_weighting_details 'calc w=1/[\s^2^(Fo^2^)+(0.0421P)^2^+0.3185P] where P=(Fo^2^+2Fc^2^)/3'
_refine_ls_weighting_scheme calc
_refine_ls_wR_factor_gt 0.0897
_refine_ls_wR_factor_ref 0.0976
_reflns_number_gt 3091
_reflns_number_total 4342
_reflns_threshold_expression >2sigma(I)
_cod_data_source_file c7sc05221a2.cif
_cod_data_source_block 2
_cod_depositor_comments
;
The following automatic conversions were performed:

'_symmetry_cell_setting' value 'Triclinic' changed to 'triclinic'
according to
/home/data/users/saulius/crontab/automatic-downloads/rss-feeds/RSC/lib/dictionaries/cif_core.dic
dictionary named 'cif_core.dic' version 2.4.2 from 2011-04-26.

Automatic conversion script
Id: cif_fix_values 4973 2017-02-22 13:04:09Z antanas 

 Adding full bibliography for 1548877--1548878.cif.
;
_cod_original_cell_volume 1233.20(16)
_cod_original_sg_symbol_H-M 'P-1   '
_cod_database_code 1548878

loop_
_symmetry_equiv_pos_as_xyz
'x, y, z'
'-x, -y, -z'

loop_
_atom_site_label
_atom_site_type_symbol
_atom_site_fract_x
_atom_site_fract_y
_atom_site_fract_z
_atom_site_U_iso_or_equiv
_atom_site_adp_type
_atom_site_occupancy
_atom_site_symmetry_multiplicity
_atom_site_calc_flag
_atom_site_refinement_flags
Fe1 Fe 0.5000 0.0000 0.0000 0.03534(17) Uani 1 2 d S
S1 S 0.18379(11) -0.41147(9) 0.11627(5) 0.0649(3) Uani 1 1 d .
N1 N 0.3934(3) -0.1935(3) 0.05634(14) 0.0582(7) Uani 1 1 d .
N2 N 0.6397(2) -0.0130(2) 0.10039(11) 0.0404(5) Uani 1 1 d .
N3 N 0.3269(2) 0.1221(2) 0.07377(11) 0.0402(5) Uani 1 1 d .
N4 N 0.1610(2) 0.1883(2) 0.07362(12) 0.0428(5) Uani 1 1 d .
N5 N 0.2537(2) 0.1932(2) 0.18386(11) 0.0343(5) Uani 1 1 d .
N6 N 0.2766(2) 0.2365(2) 0.25292(11) 0.0394(5) Uani 1 1 d .
N7 N -0.1060(3) 0.3331(3) 0.22907(12) 0.0488(6) Uani 1 1 d .
C1 C 0.3061(3) -0.2834(3) 0.08046(15) 0.0411(6) Uani 1 1 d .
C2 C 0.7987(3) -0.0826(3) 0.10965(17) 0.0518(7) Uani 1 1 d .
H2 H 0.8581 -0.1304 0.0709 0.062 Uiso 1 1 calc R
C3 C 0.8784(3) -0.0866(3) 0.17418(18) 0.0565(8) Uani 1 1 d .
H3 H 0.9891 -0.1368 0.1790 0.068 Uiso 1 1 calc R
C4 C 0.7933(3) -0.0164(3) 0.23067(17) 0.0526(7) Uani 1 1 d .
H4 H 0.8450 -0.0186 0.2749 0.063 Uiso 1 1 calc R
C5 C 0.6292(3) 0.0586(3) 0.22225(15) 0.0450(7) Uani 1 1 d .
H5 H 0.5699 0.1088 0.2601 0.054 Uiso 1 1 calc R
C6 C 0.5557(3) 0.0576(3) 0.15680(14) 0.0346(6) Uani 1 1 d .
C7 C 0.3821(3) 0.1265(3) 0.13944(13) 0.0334(6) Uani 1 1 d .
C8 C 0.1167(3) 0.2330(3) 0.13987(14) 0.0365(6) Uani 1 1 d .
C9 C -0.0526(3) 0.3192(3) 0.15644(15) 0.0381(6) Uani 1 1 d .
C10 C -0.1487(3) 0.3811(3) 0.09494(17) 0.0569(8) Uani 1 1 d .
H10 H -0.1068 0.3694 0.0448 0.068 Uiso 1 1 calc R
C11 C -0.3073(4) 0.4600(4) 0.10905(19) 0.0720(10) Uani 1 1 d .
H11 H -0.3753 0.5020 0.0686 0.086 Uiso 1 1 calc R
C12 C -0.3644(4) 0.4764(4) 0.18295(19) 0.0673(9) Uani 1 1 d .
H12 H -0.4716 0.5298 0.1939 0.081 Uiso 1 1 calc R
C13 C -0.2613(3) 0.4129(3) 0.24010(17) 0.0578(8) Uani 1 1 d .
H13 H -0.3008 0.4256 0.2903 0.069 Uiso 1 1 calc R
C14 C 0.1721(3) 0.1898(3) 0.31027(14) 0.0406(6) Uani 1 1 d .
H14 H 0.0961 0.1269 0.3051 0.049 Uiso 1 1 calc R
C15 C 0.1707(3) 0.2346(3) 0.38449(14) 0.0394(6) Uani 1 1 d .
C16 C 0.3080(3) 0.2991(3) 0.39739(15) 0.0477(7) Uani 1 1 d .
H16 H 0.3997 0.3101 0.3593 0.057 Uiso 1 1 calc R
C17 C 0.3096(4) 0.3462(3) 0.46497(16) 0.0526(7) Uani 1 1 d .
H17 H 0.4028 0.3881 0.4723 0.063 Uiso 1 1 calc R
C18 C 0.1741(3) 0.3325(3) 0.52328(14) 0.0450(7) Uani 1 1 d .
C19 C 0.1714(4) 0.3848(3) 0.59403(16) 0.0551(8) Uani 1 1 d .
H19 H 0.2634 0.4277 0.6018 0.066 Uiso 1 1 calc R
C20 C 0.0395(4) 0.3730(3) 0.64897(16) 0.0577(8) Uani 1 1 d .
H20 H 0.0415 0.4086 0.6939 0.069 Uiso 1 1 calc R
C21 C -0.1043(4) 0.3070(3) 0.64027(15) 0.0507(7) Uani 1 1 d .
C22 C -0.2437(4) 0.2943(4) 0.69617(16) 0.0620(9) Uani 1 1 d .
H22 H -0.2434 0.3276 0.7420 0.074 Uiso 1 1 calc R
C23 C -0.3806(4) 0.2340(4) 0.68509(18) 0.0682(9) Uani 1 1 d .
H23 H -0.4728 0.2275 0.7231 0.082 Uiso 1 1 calc R
C24 C -0.3840(4) 0.1827(3) 0.61817(16) 0.0600(8) Uani 1 1 d .
H24 H -0.4782 0.1414 0.6117 0.072 Uiso 1 1 calc R
C25 C -0.2482(3) 0.1919(3) 0.56013(15) 0.0468(7) Uani 1 1 d .
C26 C -0.2476(3) 0.1440(3) 0.48868(16) 0.0517(7) Uani 1 1 d .
H26 H -0.3407 0.1029 0.4806 0.062 Uiso 1 1 calc R
C27 C -0.1163(3) 0.1566(3) 0.43303(15) 0.0471(7) Uani 1 1 d .
H27 H -0.1216 0.1249 0.3873 0.057 Uiso 1 1 calc R
C28 C 0.0314(3) 0.2174(3) 0.44195(14) 0.0389(6) Uani 1 1 d .
C29 C 0.0346(3) 0.2675(3) 0.51196(14) 0.0382(6) Uani 1 1 d .
C30 C -0.1057(3) 0.2544(3) 0.57077(14) 0.0416(6) Uani 1 1 d .

loop_
_atom_site_aniso_label
_atom_site_aniso_U_11
_atom_site_aniso_U_22
_atom_site_aniso_U_33
_atom_site_aniso_U_23
_atom_site_aniso_U_13
_atom_site_aniso_U_12
Fe1 0.0329(3) 0.0426(3) 0.0292(3) -0.0127(2) 0.0016(2) 0.0014(2)
S1 0.0726(6) 0.0612(5) 0.0636(5) -0.0065(4) -0.0089(4) -0.0246(4)
N1 0.0576(16) 0.0526(16) 0.0608(17) -0.0079(13) 0.0001(13) -0.0083(13)
N2 0.0310(11) 0.0478(13) 0.0396(13) -0.0123(11) -0.0004(10) 0.0035(10)
N3 0.0305(11) 0.0537(14) 0.0350(12) -0.0161(11) -0.0021(9) 0.0059(10)
N4 0.0320(12) 0.0572(14) 0.0392(13) -0.0195(11) -0.0038(10) 0.0067(10)
N5 0.0305(11) 0.0431(12) 0.0286(11) -0.0131(10) 0.0014(9) 0.0009(9)
N6 0.0377(12) 0.0501(14) 0.0307(12) -0.0151(10) -0.0011(10) 0.0000(10)
N7 0.0338(12) 0.0692(16) 0.0451(14) -0.0270(12) -0.0016(10) 0.0059(11)
C1 0.0422(15) 0.0438(17) 0.0347(15) -0.0073(13) -0.0081(13) 0.0028(14)
C2 0.0375(16) 0.0587(18) 0.0555(18) -0.0184(15) -0.0033(14) 0.0108(14)
C3 0.0356(15) 0.062(2) 0.070(2) -0.0168(17) -0.0140(15) 0.0096(14)
C4 0.0474(17) 0.0557(18) 0.0582(19) -0.0172(15) -0.0204(15) 0.0018(14)
C5 0.0407(15) 0.0509(17) 0.0454(16) -0.0164(14) -0.0072(13) -0.0019(13)
C6 0.0301(13) 0.0365(14) 0.0353(14) -0.0075(12) -0.0013(11) -0.0013(11)
C7 0.0321(13) 0.0390(14) 0.0280(14) -0.0101(11) -0.0005(11) -0.0001(11)
C8 0.0299(13) 0.0430(15) 0.0367(15) -0.0136(12) -0.0002(12) -0.0010(11)
C9 0.0282(13) 0.0455(16) 0.0427(16) -0.0167(13) -0.0009(12) -0.0032(12)
C10 0.0464(17) 0.076(2) 0.0420(17) -0.0161(15) -0.0046(14) 0.0125(15)
C11 0.0490(18) 0.096(3) 0.064(2) -0.0230(19) -0.0157(17) 0.0253(18)
C12 0.0388(17) 0.087(2) 0.074(2) -0.0346(19) -0.0080(17) 0.0219(16)
C13 0.0419(17) 0.081(2) 0.0563(19) -0.0397(17) 0.0025(15) 0.0034(16)
C14 0.0367(14) 0.0454(16) 0.0392(16) -0.0131(13) -0.0050(13) 0.0020(12)
C15 0.0404(15) 0.0434(16) 0.0334(15) -0.0118(12) -0.0068(12) 0.0037(12)
C16 0.0421(16) 0.0617(19) 0.0394(16) -0.0159(14) -0.0005(13) -0.0033(14)
C17 0.0499(17) 0.066(2) 0.0471(17) -0.0185(15) -0.0095(15) -0.0100(15)
C18 0.0509(17) 0.0495(17) 0.0345(15) -0.0132(13) -0.0115(13) 0.0043(14)
C19 0.0603(19) 0.062(2) 0.0476(18) -0.0210(15) -0.0152(16) -0.0021(16)
C20 0.076(2) 0.061(2) 0.0381(17) -0.0205(15) -0.0137(16) 0.0045(17)
C21 0.0641(19) 0.0474(17) 0.0340(16) -0.0080(13) -0.0059(14) 0.0098(15)
C22 0.077(2) 0.069(2) 0.0339(17) -0.0147(15) -0.0001(16) 0.0080(18)
C23 0.069(2) 0.076(2) 0.049(2) -0.0109(17) 0.0174(17) -0.0025(19)
C24 0.0585(19) 0.066(2) 0.0486(19) -0.0097(16) 0.0075(15) -0.0047(16)
C25 0.0463(16) 0.0498(17) 0.0394(16) -0.0079(13) -0.0008(13) 0.0018(14)
C26 0.0461(17) 0.065(2) 0.0461(17) -0.0168(15) -0.0031(14) -0.0096(14)
C27 0.0486(17) 0.0589(18) 0.0361(15) -0.0167(14) -0.0051(13) -0.0041(14)
C28 0.0422(15) 0.0396(15) 0.0321(14) -0.0088(12) -0.0070(12) 0.0062(12)
C29 0.0434(15) 0.0373(15) 0.0306(14) -0.0076(12) -0.0081(12) 0.0078(12)
C30 0.0506(16) 0.0386(15) 0.0313(15) -0.0082(12) -0.0051(13) 0.0069(13)

loop_
_atom_type_symbol
_atom_type_description
_atom_type_scat_dispersion_real
_atom_type_scat_dispersion_imag
_atom_type_scat_source
C C 0.0033 0.0016 'International Tables Vol C Tables 4.2.6.8 and 6.1.1.4'
H H 0.0000 0.0000 'International Tables Vol C Tables 4.2.6.8 and 6.1.1.4'
N N 0.0061 0.0033 'International Tables Vol C Tables 4.2.6.8 and 6.1.1.4'
S S 0.1246 0.1234 'International Tables Vol C Tables 4.2.6.8 and 6.1.1.4'
Fe Fe 0.3463 0.8444 'International Tables Vol C Tables 4.2.6.8 and 6.1.1.4'

loop_
_geom_angle_atom_site_label_1
_geom_angle_atom_site_label_2
_geom_angle_atom_site_label_3
_geom_angle
_geom_angle_site_symmetry_1
_geom_angle_site_symmetry_3
N1 Fe1 N1 180.00(17) 2_655 .
N1 Fe1 N3 92.29(9) 2_655 .
N1 Fe1 N3 87.71(9) . .
N1 Fe1 N3 87.71(9) 2_655 2_655
N1 Fe1 N3 92.29(9) . 2_655
N3 Fe1 N3 180.00(13) . 2_655
N1 Fe1 N2 88.94(9) 2_655 .
N1 Fe1 N2 91.06(9) . .
N3 Fe1 N2 75.45(7) . .
N3 Fe1 N2 104.55(7) 2_655 .
N1 Fe1 N2 91.06(9) 2_655 2_655
N1 Fe1 N2 88.94(9) . 2_655
N3 Fe1 N2 104.55(7) . 2_655
N3 Fe1 N2 75.45(7) 2_655 2_655
N2 Fe1 N2 180.00(5) . 2_655
C1 N1 Fe1 166.0(2) . .
C2 N2 C6 118.0(2) . .
C2 N2 Fe1 125.70(18) . .
C6 N2 Fe1 116.25(15) . .
C7 N3 N4 108.83(18) . .
C7 N3 Fe1 115.55(15) . .
N4 N3 Fe1 135.30(15) . .
C8 N4 N3 107.40(19) . .
C7 N5 C8 105.56(18) . .
C7 N5 N6 123.56(19) . .
C8 N5 N6 129.71(19) . .
C14 N6 N5 113.5(2) . .
C9 N7 C13 116.2(2) . .
N1 C1 S1 178.9(3) . .
N2 C2 C3 122.6(3) . .
N2 C2 H2 118.7 . .
C3 C2 H2 118.7 . .
C4 C3 C2 119.0(2) . .
C4 C3 H3 120.5 . .
C2 C3 H3 120.5 . .
C3 C4 C5 119.7(3) . .
C3 C4 H4 120.1 . .
C5 C4 H4 120.1 . .
C6 C5 C4 118.6(2) . .
C6 C5 H5 120.7 . .
C4 C5 H5 120.7 . .
N2 C6 C5 122.0(2) . .
N2 C6 C7 112.0(2) . .
C5 C6 C7 126.0(2) . .
N3 C7 N5 109.2(2) . .
N3 C7 C6 120.7(2) . .
N5 C7 C6 130.0(2) . .
N4 C8 N5 109.0(2) . .
N4 C8 C9 121.5(2) . .
N5 C8 C9 129.4(2) . .
N7 C9 C10 123.1(2) . .
N7 C9 C8 119.3(2) . .
C10 C9 C8 117.6(2) . .
C11 C10 C9 118.7(3) . .
C11 C10 H10 120.7 . .
C9 C10 H10 120.7 . .
C12 C11 C10 119.3(3) . .
C12 C11 H11 120.4 . .
C10 C11 H11 120.4 . .
C13 C12 C11 118.4(3) . .
C13 C12 H12 120.8 . .
C11 C12 H12 120.8 . .
N7 C13 C12 124.4(3) . .
N7 C13 H13 117.8 . .
C12 C13 H13 117.8 . .
N6 C14 C15 120.2(2) . .
N6 C14 H14 119.9 . .
C15 C14 H14 119.9 . .
C16 C15 C28 119.9(2) . .
C16 C15 C14 119.2(2) . .
C28 C15 C14 120.9(2) . .
C17 C16 C15 121.0(3) . .
C17 C16 H16 119.5 . .
C15 C16 H16 119.5 . .
C16 C17 C18 121.2(3) . .
C16 C17 H17 119.4 . .
C18 C17 H17 119.4 . .
C17 C18 C29 118.9(2) . .
C17 C18 C19 122.1(3) . .
C29 C18 C19 118.9(2) . .
C20 C19 C18 121.5(3) . .
C20 C19 H19 119.3 . .
C18 C19 H19 119.3 . .
C19 C20 C21 121.6(3) . .
C19 C20 H20 119.2 . .
C21 C20 H20 119.2 . .
C22 C21 C30 118.8(3) . .
C22 C21 C20 122.8(3) . .
C30 C21 C20 118.3(3) . .
C23 C22 C21 121.2(3) . .
C23 C22 H22 119.4 . .
C21 C22 H22 119.4 . .
C22 C23 C24 120.7(3) . .
C22 C23 H23 119.7 . .
C24 C23 H23 119.7 . .
C23 C24 C25 120.9(3) . .
C23 C24 H24 119.6 . .
C25 C24 H24 119.6 . .
C24 C25 C30 119.1(3) . .
C24 C25 C26 123.0(3) . .
C30 C25 C26 117.9(2) . .
C27 C26 C25 121.8(3) . .
C27 C26 H26 119.1 . .
C25 C26 H26 119.1 . .
C26 C27 C28 122.0(2) . .
C26 C27 H27 119.0 . .
C28 C27 H27 119.0 . .
C15 C28 C29 118.5(2) . .
C15 C28 C27 123.8(2) . .
C29 C28 C27 117.7(2) . .
C18 C29 C28 120.5(2) . .
C18 C29 C30 119.5(2) . .
C28 C29 C30 120.0(2) . .
C25 C30 C21 119.3(2) . .
C25 C30 C29 120.5(2) . .
C21 C30 C29 120.2(3) . .

loop_
_geom_bond_atom_site_label_1
_geom_bond_atom_site_label_2
_geom_bond_distance
_geom_bond_site_symmetry_2
Fe1 N1 2.077(3) 2_655
Fe1 N1 2.077(3) .
Fe1 N3 2.1243(19) .
Fe1 N3 2.1243(19) 2_655
Fe1 N2 2.197(2) .
Fe1 N2 2.197(2) 2_655
S1 C1 1.615(3) .
N1 C1 1.139(3) .
N2 C2 1.334(3) .
N2 C6 1.353(3) .
N3 C7 1.311(3) .
N3 N4 1.361(3) .
N4 C8 1.315(3) .
N5 C7 1.353(3) .
N5 C8 1.381(3) .
N5 N6 1.412(3) .
N6 C14 1.269(3) .
N7 C9 1.329(3) .
N7 C13 1.341(3) .
C2 C3 1.374(4) .
C2 H2 0.9300 .
C3 C4 1.355(4) .
C3 H3 0.9300 .
C4 C5 1.382(3) .
C4 H4 0.9300 .
C5 C6 1.373(3) .
C5 H5 0.9300 .
C6 C7 1.465(3) .
C8 C9 1.473(3) .
C9 C10 1.377(3) .
C10 C11 1.368(4) .
C10 H10 0.9300 .
C11 C12 1.362(4) .
C11 H11 0.9300 .
C12 C13 1.355(4) .
C12 H12 0.9300 .
C13 H13 0.9300 .
C14 C15 1.463(3) .
C14 H14 0.9300 .
C15 C16 1.398(3) .
C15 C28 1.410(3) .
C16 C17 1.364(3) .
C16 H16 0.9300 .
C17 C18 1.395(4) .
C17 H17 0.9300 .
C18 C29 1.407(4) .
C18 C19 1.436(3) .
C19 C20 1.338(4) .
C19 H19 0.9300 .
C20 C21 1.427(4) .
C20 H20 0.9300 .
C21 C22 1.391(4) .
C21 C30 1.423(3) .
C22 C23 1.361(4) .
C22 H22 0.9300 .
C23 C24 1.376(4) .
C23 H23 0.9300 .
C24 C25 1.392(4) .
C24 H24 0.9300 .
C25 C30 1.411(4) .
C25 C26 1.430(4) .
C26 C27 1.342(3) .
C26 H26 0.9300 .
C27 C28 1.429(4) .
C27 H27 0.9300 .
C28 C29 1.422(3) .
C29 C30 1.427(3) .
